data_2201122
loop_
_publ_author_name
'Chebbi, Hammouda'
'Driss, Ahmed'

_publ_section_title
;
 1,4-Butanediammonium chromate
;
_journal_issue 4
_journal_name_full 'Acta Crystallographica Section E'
_journal_page_first m147
_journal_page_last m149
_journal_paper_doi 10.1107/S1600536802003975
_journal_volume 58
_journal_year 2002
_chemical_formula_iupac '(C4 H14 N2) [Cr O4]'
_chemical_formula_moiety 'C4 H14 N2 2+, Cr O4 2-'
_chemical_formula_sum 'C4 H14 Cr N2 O4'
_chemical_formula_weight 206.17
_chemical_name_systematic
;
1,4-Butanediammonium chromate
;
_space_group_IT_number 61
_symmetry_cell_setting orthorhombic
_symmetry_space_group_name_Hall '-P 2ac 2ab'
_symmetry_space_group_name_H-M 'P b c a'
_atom_sites_solution_hydrogens geom
_atom_sites_solution_primary direct
_atom_sites_solution_secondary difmap
_audit_creation_method SHELXL-97
_cell_angle_alpha 90.00
_cell_angle_beta 90.00
_cell_angle_gamma 90.00
_cell_formula_units_Z 8
_cell_length_a 8.8240(10)
_cell_length_b 10.5470(10)
_cell_length_c 18.928(2)
_cell_measurement_reflns_used 25
_cell_measurement_temperature 293(2)
_cell_measurement_theta_max 14
_cell_measurement_theta_min 11
_cell_volume 1761.6(3)
_computing_cell_refinement 'CAD-4 EXPRESS'
_computing_data_collection 'CAD-4 EXPRESS (Duisenberg, 1992; Mac\'i\<cek & Yordanov, 1992)'
_computing_data_reduction 'MolEN (Fair, 1990)'
_computing_molecular_graphics 'ORTEPIII (Johnson & Burnett, 1997) and DIAMOND (Brandenburg, 1998)'
_computing_publication_material SHELXL97
_computing_structure_refinement 'SHELXL97 (Sheldrick, 1997)'
_computing_structure_solution 'SHELXS97 (Sheldrick, 1990)'
_diffrn_ambient_temperature 293(2)
_diffrn_measured_fraction_theta_full 1.000
_diffrn_measured_fraction_theta_max 1.000
_diffrn_measurement_device_type 'Enraf-Nonius CAD-4'
_diffrn_measurement_method \w/2\q
_diffrn_radiation_monochromator graphite
_diffrn_radiation_source 'fine-focus sealed tube'
_diffrn_radiation_type MoK\a
_diffrn_radiation_wavelength 0.71073
_diffrn_reflns_av_R_equivalents 0.0000
_diffrn_reflns_av_sigmaI/netI 0.0160
_diffrn_reflns_limit_h_max 11
_diffrn_reflns_limit_h_min 0
_diffrn_reflns_limit_k_max 13
_diffrn_reflns_limit_k_min 0
_diffrn_reflns_limit_l_max 24
_diffrn_reflns_limit_l_min 0
_diffrn_reflns_number 1917
_diffrn_reflns_theta_full 26.96
_diffrn_reflns_theta_max 26.96
_diffrn_reflns_theta_min 2.15
_diffrn_standards_decay_% 0.4
_diffrn_standards_interval_time 120
_diffrn_standards_number 2
_exptl_absorpt_coefficient_mu 1.273
_exptl_absorpt_correction_T_max 0.880
_exptl_absorpt_correction_T_min 0.713
_exptl_absorpt_correction_type '\y scan'
_exptl_absorpt_process_details '(North et al., 1968)'
_exptl_crystal_colour yellow
_exptl_crystal_density_diffrn 1.555
_exptl_crystal_density_method 'not measured'
_exptl_crystal_description prism
_exptl_crystal_F_000 864
_exptl_crystal_size_max 0.6
_exptl_crystal_size_mid 0.2
_exptl_crystal_size_min 0.1
_refine_diff_density_max 0.297
_refine_diff_density_min -0.240
_refine_ls_extinction_coef 0.0152(8)
_refine_ls_extinction_expression Fc^*^=kFc[1+0.001xFc^2^\l^3^/sin(2\q)]^-1/4^
_refine_ls_extinction_method SHELXL97
_refine_ls_goodness_of_fit_ref 1.083
_refine_ls_hydrogen_treatment mixed
_refine_ls_matrix_type full
_refine_ls_number_parameters 121
_refine_ls_number_reflns 1917
_refine_ls_number_restraints 2
_refine_ls_restrained_S_all 1.084
_refine_ls_R_factor_all 0.0316
_refine_ls_R_factor_gt 0.0237
_refine_ls_shift/su_max 0.001
_refine_ls_shift/su_mean 0.000
_refine_ls_structure_factor_coef Fsqd
_refine_ls_weighting_details 'calc w = 1/[\s^2^(Fo^2^)+(0.0369P)^2^+0.8354P] where P = (Fo^2^+2Fc^2^)/3'
_refine_ls_weighting_scheme calc
_refine_ls_wR_factor_gt 0.0702
_refine_ls_wR_factor_ref 0.0745
_reflns_number_gt 1619
_reflns_number_total 1917
_reflns_threshold_expression >2\s(I)
_cod_data_source_file dn6024.cif
_cod_data_source_block I
_cod_database_code 2201122
_cod_database_fobs_code 2201122

loop_
_symmetry_equiv_pos_as_xyz
'x, y, z'
'-x+1/2, -y, z+1/2'
'x+1/2, -y+1/2, -z'
'-x, y+1/2, -z+1/2'
'-x, -y, -z'
'x-1/2, y, -z-1/2'
'-x-1/2, y-1/2, z'
'x, -y-1/2, z-1/2'

loop_
_atom_site_label
_atom_site_fract_x
_atom_site_fract_y
_atom_site_fract_z
_atom_site_U_iso_or_equiv
_atom_site_adp_type
_atom_site_calc_flag
_atom_site_refinement_flags
_atom_site_occupancy
_atom_site_disorder_assembly
_atom_site_disorder_group
_atom_site_type_symbol
Cr 0.38106(3) 0.15583(2) 0.374920(13) 0.02322(12) Uani d . 1 . . Cr
O1 0.42959(18) 0.00320(13) 0.37758(6) 0.0379(3) Uani d . 1 . . O
O2 0.42301(16) 0.21736(12) 0.29649(7) 0.0356(3) Uani d . 1 . . O
O3 0.20027(15) 0.17205(15) 0.38673(8) 0.0430(4) Uani d . 1 . . O
O4 0.46787(15) 0.23625(13) 0.43870(7) 0.0363(3) Uani d . 1 . . O
N1 0.3392(2) -0.14491(15) 0.25923(8) 0.0325(3) Uani d D 1 . . N
H3 0.377(2) -0.1050(19) 0.2921(10) 0.036(6) Uiso d D 1 . . H
N2 0.21269(18) 0.12106(15) -0.00876(8) 0.0305(3) Uani d D 1 . . N
H6 0.171(3) 0.089(2) -0.0450(10) 0.047(7) Uiso d D 1 . . H
C1 0.2767(2) -0.06117(19) 0.20293(10) 0.0347(4) Uani d . 1 . . C
H11 0.2096 0.0009 0.2241 0.043(6) Uiso calc R 1 . . H
H21 0.2178 -0.1117 0.1701 0.051(7) Uiso calc R 1 . . H
C2 0.4016(2) 0.00679(18) 0.16302(9) 0.0307(4) Uani d . 1 . . C
H12 0.4668 -0.0555 0.1407 0.050(7) Uiso calc R 1 . . H
H22 0.4626 0.0549 0.1962 0.048(6) Uiso calc R 1 . . H
C3 0.3395(2) 0.09667(17) 0.10647(10) 0.0302(4) Uani d . 1 . . C
H13 0.2614 0.1495 0.1273 0.051(7) Uiso calc R 1 . . H
H23 0.4205 0.1519 0.0905 0.039(6) Uiso calc R 1 . . H
C4 0.2732(2) 0.02730(16) 0.04290(9) 0.0297(4) Uani d . 1 . . C
H14 0.3512 -0.0238 0.0206 0.040(6) Uiso calc R 1 . . H
H24 0.1925 -0.0287 0.0582 0.039(6) Uiso calc R 1 . . H
H1 0.4128 -0.1881 0.2435 0.039(6) Uiso d R 1 . . H
H2 0.2685 -0.1964 0.2744 0.046(6) Uiso d R 1 . . H
H4 0.2803 0.1756 -0.0238 0.042(6) Uiso d R 1 . . H
H5 0.1383 0.1659 0.0116 0.047(7) Uiso d R 1 . . H

loop_
_atom_site_aniso_label
_atom_site_aniso_U_11
_atom_site_aniso_U_22
_atom_site_aniso_U_33
_atom_site_aniso_U_12
_atom_site_aniso_U_13
_atom_site_aniso_U_23
Cr 0.02408(18) 0.02478(17) 0.02081(17) -0.00101(10) 0.00070(10) -0.00009(10)
O1 0.0536(8) 0.0274(7) 0.0327(7) 0.0040(6) 0.0034(6) 0.0012(5)
O2 0.0434(7) 0.0365(7) 0.0271(6) -0.0022(6) 0.0050(6) 0.0048(5)
O3 0.0255(7) 0.0557(9) 0.0479(8) -0.0044(6) 0.0048(6) -0.0063(7)
O4 0.0361(7) 0.0390(7) 0.0338(7) 0.0052(6) -0.0108(6) -0.0097(6)
N1 0.0376(8) 0.0337(8) 0.0262(8) -0.0008(7) 0.0053(7) 0.0006(6)
N2 0.0344(8) 0.0341(8) 0.0229(7) -0.0026(7) 0.0008(6) 0.0018(6)
C1 0.0331(10) 0.0400(10) 0.0311(9) -0.0010(8) -0.0001(7) 0.0047(8)
C2 0.0293(8) 0.0344(9) 0.0284(8) -0.0014(7) -0.0019(7) 0.0024(7)
C3 0.0309(9) 0.0300(9) 0.0296(8) -0.0033(7) -0.0017(7) 0.0011(7)
C4 0.0351(9) 0.0281(8) 0.0259(8) 0.0006(7) 0.0018(7) 0.0011(7)

loop_
_atom_type_symbol
_atom_type_description
_atom_type_scat_dispersion_real
_atom_type_scat_dispersion_imag
_atom_type_scat_source
C C 0.0033 0.0016 'International Tables Vol C Tables 4.2.6.8 and 6.1.1.4'
H H 0.0000 0.0000 'International Tables Vol C Tables 4.2.6.8 and 6.1.1.4'
Cr Cr 0.3209 0.6236 'International Tables Vol C Tables 4.2.6.8 and 6.1.1.4'
N N 0.0061 0.0033 'International Tables Vol C Tables 4.2.6.8 and 6.1.1.4'
O O 0.0106 0.0060 'International Tables Vol C Tables 4.2.6.8 and 6.1.1.4'

loop_
_geom_angle_atom_site_label_1
_geom_angle_atom_site_label_2
_geom_angle_atom_site_label_3
_geom_angle
_geom_angle_publ_flag
O3 Cr O2 107.54(8) y
O3 Cr O4 107.44(7) y
O2 Cr O4 110.30(7) y
O3 Cr O1 110.54(8) y
O2 Cr O1 110.30(6) y
O4 Cr O1 110.63(7) y
C1 N1 H3 112.9(16) n
C1 N1 H1 110.5 n
H3 N1 H1 103.2 n
C1 N1 H2 109.8 n
H3 N1 H2 111.2 n
H1 N1 H2 109.2 n
C4 N2 H6 114.9(16) n
C4 N2 H4 113.9 n
H6 N2 H4 107.3 n
C4 N2 H5 109.3 n
H6 N2 H5 103.7 n
H4 N2 H5 107.0 n
N1 C1 C2 111.59(15) y
N1 C1 H11 109.3 n
C2 C1 H11 109.3 n
N1 C1 H21 109.3 n
C2 C1 H21 109.3 n
H11 C1 H21 108.0 n
C1 C2 C3 112.39(15) y
C1 C2 H12 109.1 n
C3 C2 H12 109.1 n
C1 C2 H22 109.1 n
C3 C2 H22 109.1 n
H12 C2 H22 107.9 n
C4 C3 C2 113.06(15) y
C4 C3 H13 109.0 n
C2 C3 H13 109.0 n
C4 C3 H23 109.0 n
C2 C3 H23 109.0 n
H13 C3 H23 107.8 n
N2 C4 C3 109.68(14) y
N2 C4 H14 109.7 n
C3 C4 H14 109.7 n
N2 C4 H24 109.7 n
C3 C4 H24 109.7 n
H14 C4 H24 108.2 n

loop_
_geom_bond_atom_site_label_1
_geom_bond_atom_site_label_2
_geom_bond_site_symmetry_2
_geom_bond_distance
_geom_bond_publ_flag
Cr O3 . 1.6199(14) y
Cr O2 . 1.6620(12) y
Cr O4 . 1.6624(12) y
Cr O1 . 1.6666(14) y
N1 C1 . 1.490(2) y
N1 H3 . 0.823(15) n
N1 H1 . 0.8477 n
N1 H2 . 0.8754 n
N2 C4 . 1.490(2) y
N2 H6 . 0.850(16) n
N2 H4 . 0.8767 n
N2 H5 . 0.8956 n
C1 C2 . 1.516(2) y
C1 H11 . 0.9700 n
C1 H21 . 0.9700 n
C2 C3 . 1.531(2) y
C2 H12 . 0.9700 n
C2 H22 . 0.9700 n
C3 C4 . 1.525(2) y
C3 H13 . 0.9700 n
C3 H23 . 0.9700 n
C4 H14 . 0.9700 n
C4 H24 . 0.9700 n

loop_
_geom_hbond_atom_site_label_D
_geom_hbond_atom_site_label_H
_geom_hbond_atom_site_label_A
_geom_hbond_site_symmetry_A
_geom_hbond_distance_DH
_geom_hbond_distance_HA
_geom_hbond_distance_DA
_geom_hbond_angle_DHA
_geom_hbond_publ_flag
N2 H6 O1 2_554 0.85(2) 1.97(2) 2.815(2) 173(2) y
N1 H3 O1 . 0.82(2) 2.03(2) 2.845(2) 169(2) y
N2 H5 O4 6_556 0.90 1.92 2.811(2) 171 y
N1 H2 O2 7_655 0.88 1.96 2.822(2) 166 y
N1 H2 O3 7_655 0.88 2.55 3.110(2) 122 y
N1 H1 O2 4_645 0.85 1.91 2.761(2) 177 y
N2 H4 O3 8_565 0.88 2.44 2.947(2) 117 y
N2 H4 O4 8_565 0.88 2.03 2.885(2) 166 y

loop_
_cod_related_entry_id
_cod_related_entry_database
_cod_related_entry_code
1 ChemSpider 30654658
